data_4346225
loop_
_publ_author_name
'Lysenko, Andrey B.'
'Senchyk, Ganna A.'
'Domasevitch, Konstantin V.'
'Hauser, J\"urg'
'Fuhrmann, Daniel'
'Kobalz, Merten'
'Krautscheid, Harald'
'Neves, Patr\'icia'
'Valente, Anabela A.'
'Gon\,calves, Isabel S'

_publ_section_title
;
 Synthesis and Structural Elucidation of Triazolylmolybdenum(VI) Oxide
 Hybrids and Their Behavior as Oxidation Catalysts.
;
_journal_issue 17
_journal_name_full 'Inorganic chemistry'
_journal_page_first 8327
_journal_page_last 8338
_journal_paper_doi 10.1021/acs.inorgchem.5b01007
_journal_volume 54
_journal_year 2015
_chemical_formula_moiety 'C10 H8 Mo2 N6 O6, H2 O'
_chemical_formula_sum 'C10 H10 Mo2 N6 O7'
_chemical_formula_weight 518.12
_chemical_name_systematic
;
poly[di-\m-oxido-\m~4~-[1,4-bis-(1,2,4-triazol-4-yl)benzene-
\k^4^N1:N2:N1':N2']-tetraoxodimolybdenum(VI)] Monohydrate

;
_space_group_IT_number 61
_space_group_name_Hall '-P 2ac 2ab'
_space_group_name_H-M_alt 'P b c a'
_symmetry_cell_setting orthorhombic
_symmetry_Int_Tables_number 61
_symmetry_space_group_name_H-M 'P b c a'
_atom_sites_solution_hydrogens geom
_atom_sites_solution_primary direct
_atom_sites_solution_secondary difmap
_audit_creation_method SHELXL-97
_cell_angle_alpha 90.00
_cell_angle_beta 90.00
_cell_angle_gamma 90.00
_cell_formula_units_Z 8
_cell_length_a 13.3074(9)
_cell_length_b 11.6037(10)
_cell_length_c 18.8502(13)
_cell_measurement_reflns_used 10177
_cell_measurement_temperature 173(2)
_cell_measurement_theta_max 28.24
_cell_measurement_theta_min 2.57
_cell_volume 2910.8(4)
_computing_cell_refinement 'IPDS Software (Stoe & Cie, 2000)'
_computing_data_collection 'IPDS Software (Stoe & Cie, 2000)'
_computing_data_reduction 'IPDS Software (Stoe & Cie, 2000)'
_computing_molecular_graphics 'Diamond 2.1e (Brandenburg, 1999)'
_computing_publication_material 'WinGX 1.70.01 (Farrugia, 1999)'
_computing_structure_refinement 'SHELXL-97 (Sheldrick, 2008)'
_computing_structure_solution 'SHELXS-97 (Sheldrick, 2008)'
_diffrn_ambient_temperature 173(2)
_diffrn_measured_fraction_theta_full 0.994
_diffrn_measured_fraction_theta_max 0.994
_diffrn_measurement_device_type 'Stoe IPDS-2T'
_diffrn_measurement_method '\f oscillation scans'
_diffrn_radiation_monochromator graphite
_diffrn_radiation_source 'fine-focus sealed tube'
_diffrn_radiation_type MoK\a
_diffrn_radiation_wavelength 0.71073
_diffrn_reflns_av_R_equivalents 0.0269
_diffrn_reflns_av_sigmaI/netI 0.0311
_diffrn_reflns_limit_h_max 14
_diffrn_reflns_limit_h_min -17
_diffrn_reflns_limit_k_max 15
_diffrn_reflns_limit_k_min -13
_diffrn_reflns_limit_l_max 25
_diffrn_reflns_limit_l_min -18
_diffrn_reflns_number 10177
_diffrn_reflns_theta_full 28.24
_diffrn_reflns_theta_max 28.24
_diffrn_reflns_theta_min 2.57
_exptl_absorpt_coefficient_mu 1.777
_exptl_absorpt_correction_T_max 0.7641
_exptl_absorpt_correction_T_min 0.6750
_exptl_absorpt_correction_type numerical
_exptl_absorpt_process_details 'X-RED (Stoe & Cie, 2001) and X-SHAPE (Stoe & Cie, 1999)'
_exptl_crystal_colour colorless
_exptl_crystal_density_diffrn 2.365
_exptl_crystal_density_method 'not measured'
_exptl_crystal_description prism
_exptl_crystal_F_000 2016
_exptl_crystal_size_max 0.24
_exptl_crystal_size_mid 0.18
_exptl_crystal_size_min 0.16
_refine_diff_density_max 0.539
_refine_diff_density_min -0.699
_refine_diff_density_rms 0.095
_refine_ls_extinction_method none
_refine_ls_goodness_of_fit_ref 0.956
_refine_ls_hydrogen_treatment constr
_refine_ls_matrix_type full
_refine_ls_number_parameters 226
_refine_ls_number_reflns 3591
_refine_ls_number_restraints 0
_refine_ls_restrained_S_all 0.956
_refine_ls_R_factor_all 0.0361
_refine_ls_R_factor_gt 0.0235
_refine_ls_shift/su_max 0.001
_refine_ls_shift/su_mean 0.000
_refine_ls_structure_factor_coef Fsqd
_refine_ls_weighting_details 'calc w=1/[\s^2^(Fo^2^)+(0.0306P)^2^+0.0000P] where P=(Fo^2^+2Fc^2^)/3'
_refine_ls_weighting_scheme calc
_refine_ls_wR_factor_gt 0.0500
_refine_ls_wR_factor_ref 0.0522
_reflns_number_gt 2912
_reflns_number_total 3591
_reflns_threshold_expression >2sigma(I)
_cod_data_source_file ic5b01007_si_002.cif
_cod_data_source_block (5)
_cod_depositor_comments
;
The following automatic conversions were performed:

data name '_iucr_refine_instruction_details' was replaced with
'_iucr_refine_instructions_details' as specified in the replacement
file 'data/replacement-values/replacement_tags.lst'.

Automatic conversion script
Id: cif_correct_tags 9268 2022-04-12 08:56:07Z antanas 
;
_cod_database_code 4346225

loop_
_symmetry_equiv_pos_as_xyz
'x, y, z'
'-x+1/2, -y, z+1/2'
'-x, y+1/2, -z+1/2'
'x+1/2, -y+1/2, -z'
'-x, -y, -z'
'x-1/2, y, -z-1/2'
'x, -y-1/2, z-1/2'
'-x-1/2, y-1/2, z'

loop_
_atom_site_label
_atom_site_type_symbol
_atom_site_fract_x
_atom_site_fract_y
_atom_site_fract_z
_atom_site_U_iso_or_equiv
_atom_site_adp_type
_atom_site_occupancy
_atom_site_symmetry_multiplicity
_atom_site_calc_flag
_atom_site_refinement_flags
Mo1 Mo -0.130096(16) -0.019425(19) 0.263031(11) 0.01436(6) Uani 1 1 d .
Mo2 Mo -0.011860(15) 0.227803(19) 0.168024(11) 0.01282(6) Uani 1 1 d .
O1 O -0.10044(13) 0.10936(16) 0.20245(10) 0.0158(4) Uani 1 1 d .
O2 O -0.22088(15) -0.08034(18) 0.21067(11) 0.0232(4) Uani 1 1 d .
O3 O -0.19387(17) 0.04784(18) 0.33064(11) 0.0281(5) Uani 1 1 d .
O4 O 0.08500(14) 0.34682(16) 0.18531(10) 0.0167(4) Uani 1 1 d .
O5 O 0.05774(15) 0.15202(17) 0.10730(11) 0.0219(4) Uani 1 1 d .
O6 O -0.09860(15) 0.30011(17) 0.11800(11) 0.0225(4) Uani 1 1 d .
C1 C 0.0622(2) 0.0421(2) 0.36736(14) 0.0227(6) Uani 1 1 d .
H1 H 0.0391 -0.0092 0.4031 0.027 Uiso 1 1 calc R
C2 C 0.14944(19) 0.1696(2) 0.31056(14) 0.0176(5) Uani 1 1 d .
H2 H 0.1997 0.2245 0.2988 0.021 Uiso 1 1 calc R
C3 C 0.3607(2) 0.1977(2) 0.67990(13) 0.0165(5) Uani 1 1 d .
H3 H 0.3035 0.2443 0.6889 0.020 Uiso 1 1 calc R
C4 C 0.46824(19) 0.0839(2) 0.62898(14) 0.0157(5) Uani 1 1 d .
H4 H 0.5010 0.0361 0.5952 0.019 Uiso 1 1 calc R
C5 C 0.2054(2) 0.1214(2) 0.43526(14) 0.0175(5) Uani 1 1 d .
C6 C 0.1920(3) 0.2127(3) 0.48091(19) 0.0353(8) Uani 1 1 d .
H6 H 0.1439 0.2708 0.4705 0.042 Uiso 1 1 calc R
C7 C 0.2496(3) 0.2190(3) 0.54245(17) 0.0355(8) Uani 1 1 d .
H7 H 0.2419 0.2817 0.5744 0.043 Uiso 1 1 calc R
C8 C 0.3175(2) 0.1329(2) 0.55611(13) 0.0170(5) Uani 1 1 d .
C9 C 0.3285(2) 0.0394(3) 0.51132(16) 0.0269(6) Uani 1 1 d .
H9 H 0.3739 -0.0210 0.5230 0.032 Uiso 1 1 calc R
C10 C 0.2728(2) 0.0344(3) 0.44934(15) 0.0257(6) Uani 1 1 d .
H10 H 0.2809 -0.0280 0.4172 0.031 Uiso 1 1 calc R
N1 N 0.02064(18) 0.05583(19) 0.30536(12) 0.0182(4) Uani 1 1 d .
N2 N 0.07542(16) 0.13789(19) 0.26873(12) 0.0162(4) Uani 1 1 d .
N3 N 0.14312(17) 0.11211(19) 0.37315(12) 0.0179(5) Uani 1 1 d .
N4 N 0.43431(16) 0.1803(2) 0.72439(11) 0.0149(4) Uani 1 1 d .
N5 N 0.50200(16) 0.10699(19) 0.69217(11) 0.0153(4) Uani 1 1 d .
N6 N 0.37855(16) 0.13876(19) 0.61854(11) 0.0158(4) Uani 1 1 d .
O1W O 0.4383(5) 0.3814(6) 0.5259(3) 0.134(2) Uani 1 1 d .

loop_
_atom_site_aniso_label
_atom_site_aniso_U_11
_atom_site_aniso_U_22
_atom_site_aniso_U_33
_atom_site_aniso_U_23
_atom_site_aniso_U_13
_atom_site_aniso_U_12
Mo1 0.01379(10) 0.01441(10) 0.01489(10) 0.00158(8) 0.00253(8) 0.00029(8)
Mo2 0.01496(10) 0.01220(10) 0.01131(9) 0.00005(7) 0.00086(7) 0.00108(8)
O1 0.0150(9) 0.0153(9) 0.0172(9) 0.0025(7) -0.0019(7) -0.0010(7)
O2 0.0164(9) 0.0249(11) 0.0284(10) 0.0062(8) -0.0022(8) -0.0049(8)
O3 0.0348(12) 0.0229(11) 0.0265(10) 0.0041(8) 0.0144(9) 0.0091(9)
O4 0.0181(9) 0.0154(9) 0.0165(8) -0.0026(7) 0.0036(7) -0.0009(7)
O5 0.0261(10) 0.0175(10) 0.0222(10) -0.0047(8) 0.0094(8) -0.0024(8)
O6 0.0240(10) 0.0204(10) 0.0232(10) 0.0039(8) -0.0068(8) 0.0013(8)
C1 0.0345(16) 0.0162(14) 0.0173(12) 0.0027(10) -0.0081(11) -0.0065(11)
C2 0.0140(12) 0.0217(13) 0.0173(12) 0.0026(10) -0.0011(9) 0.0017(10)
C3 0.0149(12) 0.0184(13) 0.0163(12) -0.0031(9) -0.0010(9) -0.0021(10)
C4 0.0159(12) 0.0164(12) 0.0147(11) -0.0001(9) -0.0017(9) -0.0005(10)
C5 0.0199(13) 0.0174(13) 0.0151(11) -0.0002(10) -0.0058(10) -0.0019(10)
C6 0.0389(18) 0.0278(17) 0.0390(18) -0.0142(14) -0.0221(14) 0.0182(14)
C7 0.0405(18) 0.033(2) 0.0328(15) -0.0195(14) -0.0207(14) 0.0198(15)
C8 0.0175(12) 0.0194(13) 0.0139(11) -0.0006(10) -0.0032(9) -0.0016(10)
C9 0.0361(17) 0.0197(14) 0.0250(14) -0.0034(11) -0.0138(12) 0.0100(12)
C10 0.0360(16) 0.0200(15) 0.0211(12) -0.0076(11) -0.0108(12) 0.0080(13)
N1 0.0236(11) 0.0148(11) 0.0161(10) 0.0020(8) -0.0037(9) -0.0034(9)
N2 0.0139(10) 0.0185(11) 0.0161(10) 0.0028(9) 0.0004(8) 0.0020(9)
N3 0.0214(11) 0.0143(11) 0.0178(10) 0.0006(8) -0.0056(9) 0.0013(9)
N4 0.0135(10) 0.0179(11) 0.0132(10) -0.0029(8) 0.0010(8) -0.0008(8)
N5 0.0150(10) 0.0155(10) 0.0155(9) -0.0010(8) 0.0010(8) -0.0001(8)
N6 0.0151(10) 0.0166(11) 0.0156(10) -0.0014(8) -0.0024(8) -0.0002(9)
O1W 0.133(5) 0.184(6) 0.085(3) -0.020(4) -0.011(3) -0.041(4)

loop_
_atom_type_symbol
_atom_type_description
_atom_type_scat_dispersion_real
_atom_type_scat_dispersion_imag
_atom_type_scat_source
C C 0.0033 0.0016 'International Tables Vol C Tables 4.2.6.8 and 6.1.1.4'
H H 0.0000 0.0000 'International Tables Vol C Tables 4.2.6.8 and 6.1.1.4'
N N 0.0061 0.0033 'International Tables Vol C Tables 4.2.6.8 and 6.1.1.4'
O O 0.0106 0.0060 'International Tables Vol C Tables 4.2.6.8 and 6.1.1.4'
Mo Mo -1.6832 0.6857 'International Tables Vol C Tables 4.2.6.8 and 6.1.1.4'

loop_
_geom_angle_atom_site_label_1
_geom_angle_atom_site_label_2
_geom_angle_atom_site_label_3
_geom_angle
_geom_angle_site_symmetry_1
_geom_angle_site_symmetry_3
O2 Mo1 O3 105.45(11) . .
O2 Mo1 O1 97.08(9) . .
O3 Mo1 O1 100.89(9) . .
O2 Mo1 O4 100.28(9) . 3_545
O3 Mo1 O4 98.33(9) . 3_545
O1 Mo1 O4 149.56(8) . 3_545
O2 Mo1 N1 163.70(9) . .
O3 Mo1 N1 90.06(10) . .
O1 Mo1 N1 74.64(8) . .
O4 Mo1 N1 81.99(8) 3_545 .
O2 Mo1 N5 90.32(9) . 2_554
O3 Mo1 N5 163.51(10) . 2_554
O1 Mo1 N5 81.50(8) . 2_554
O4 Mo1 N5 73.64(8) 3_545 2_554
N1 Mo1 N5 74.74(8) . 2_554
O6 Mo2 O5 104.36(10) . .
O6 Mo2 O4 101.19(9) . .
O5 Mo2 O4 96.88(9) . .
O6 Mo2 O1 97.06(9) . .
O5 Mo2 O1 100.94(9) . .
O4 Mo2 O1 150.40(8) . .
O6 Mo2 N4 92.66(9) . 4_456
O5 Mo2 N4 162.32(9) . 4_456
O4 Mo2 N4 74.75(8) . 4_456
O1 Mo2 N4 81.35(8) . 4_456
O6 Mo2 N2 162.35(9) . .
O5 Mo2 N2 92.45(9) . .
O4 Mo2 N2 81.76(8) . .
O1 Mo2 N2 74.08(7) . .
N4 Mo2 N2 71.17(7) 4_456 .
Mo1 O1 Mo2 151.89(10) . .
Mo2 O4 Mo1 151.06(10) . 3
N1 C1 N3 109.7(2) . .
N1 C1 H1 125.2 . .
N3 C1 H1 125.2 . .
N2 C2 N3 109.7(2) . .
N2 C2 H2 125.2 . .
N3 C2 H2 125.2 . .
N4 C3 N6 109.7(2) . .
N4 C3 H3 125.2 . .
N6 C3 H3 125.2 . .
N5 C4 N6 109.7(2) . .
N5 C4 H4 125.1 . .
N6 C4 H4 125.1 . .
C6 C5 C10 121.9(3) . .
C6 C5 N3 119.4(2) . .
C10 C5 N3 118.5(2) . .
C5 C6 C7 119.3(3) . .
C5 C6 H6 120.3 . .
C7 C6 H6 120.3 . .
C8 C7 C6 118.8(3) . .
C8 C7 H7 120.6 . .
C6 C7 H7 120.6 . .
C7 C8 C9 121.8(3) . .
C7 C8 N6 119.6(2) . .
C9 C8 N6 118.7(2) . .
C8 C9 C10 119.4(3) . .
C8 C9 H9 120.3 . .
C10 C9 H9 120.3 . .
C5 C10 C9 118.7(3) . .
C5 C10 H10 120.6 . .
C9 C10 H10 120.6 . .
C1 N1 N2 107.9(2) . .
C1 N1 Mo1 128.85(19) . .
N2 N1 Mo1 122.74(16) . .
C2 N2 N1 106.8(2) . .
C2 N2 Mo2 134.30(19) . .
N1 N2 Mo2 115.37(15) . .
C1 N3 C2 105.9(2) . .
C1 N3 C5 124.7(2) . .
C2 N3 C5 129.4(2) . .
C3 N4 N5 107.6(2) . .
C3 N4 Mo2 134.26(18) . 4_556
N5 N4 Mo2 116.80(15) . 4_556
C4 N5 N4 107.7(2) . .
C4 N5 Mo1 132.05(18) . 2
N4 N5 Mo1 118.77(15) . 2
C3 N6 C4 105.2(2) . .
C3 N6 C8 128.5(2) . .
C4 N6 C8 126.3(2) . .

loop_
_geom_bond_atom_site_label_1
_geom_bond_atom_site_label_2
_geom_bond_distance
_geom_bond_site_symmetry_2
Mo1 O2 1.713(2) .
Mo1 O3 1.719(2) .
Mo1 O1 1.9216(18) .
Mo1 O4 1.9280(18) 3_545
Mo1 N1 2.329(2) .
Mo1 N5 2.392(2) 2_554
Mo2 O6 1.7104(19) .
Mo2 O5 1.7150(19) .
Mo2 O4 1.9170(19) .
Mo2 O1 1.9235(18) .
Mo2 N4 2.401(2) 4_456
Mo2 N2 2.458(2) .
O4 Mo1 1.9280(18) 3
C1 N1 1.303(3) .
C1 N3 1.353(4) .
C1 H1 0.9500 .
C2 N2 1.314(3) .
C2 N3 1.358(3) .
C2 H2 0.9500 .
C3 N4 1.305(3) .
C3 N6 1.364(3) .
C3 H3 0.9500 .
C4 N5 1.301(3) .
C4 N6 1.367(3) .
C4 H4 0.9500 .
C5 C6 1.376(4) .
C5 C10 1.376(4) .
C5 N3 1.439(3) .
C6 C7 1.392(4) .
C6 H6 0.9500 .
C7 C8 1.372(4) .
C7 H7 0.9500 .
C8 C9 1.382(4) .
C8 N6 1.431(3) .
C9 C10 1.385(4) .
C9 H9 0.9500 .
C10 H10 0.9500 .
N1 N2 1.384(3) .
N4 N5 1.380(3) .
N4 Mo2 2.401(2) 4_556
N5 Mo1 2.392(2) 2

loop_
_geom_torsion_atom_site_label_1
_geom_torsion_atom_site_label_2
_geom_torsion_atom_site_label_3
_geom_torsion_atom_site_label_4
_geom_torsion
_geom_torsion_site_symmetry_1
_geom_torsion_site_symmetry_4
O2 Mo1 O1 Mo2 -155.0(2) . .
O3 Mo1 O1 Mo2 97.7(2) . .
O4 Mo1 O1 Mo2 -30.5(3) 3_545 .
N1 Mo1 O1 Mo2 10.6(2) . .
N5 Mo1 O1 Mo2 -65.8(2) 2_554 .
O6 Mo2 O1 Mo1 -171.1(2) . .
O5 Mo2 O1 Mo1 82.7(2) . .
O4 Mo2 O1 Mo1 -43.2(3) . .
N4 Mo2 O1 Mo1 -79.5(2) 4_456 .
N2 Mo2 O1 Mo1 -6.7(2) . .
O6 Mo2 O4 Mo1 80.8(2) . 3
O5 Mo2 O4 Mo1 -173.1(2) . 3
O1 Mo2 O4 Mo1 -46.3(3) . 3
N4 Mo2 O4 Mo1 -9.0(2) 4_456 3
N2 Mo2 O4 Mo1 -81.6(2) . 3
C10 C5 C6 C7 1.5(5) . .
N3 C5 C6 C7 177.4(3) . .
C5 C6 C7 C8 -0.7(6) . .
C6 C7 C8 C9 -1.5(5) . .
C6 C7 C8 N6 179.0(3) . .
C7 C8 C9 C10 2.9(5) . .
N6 C8 C9 C10 -177.6(3) . .
C6 C5 C10 C9 -0.1(5) . .
N3 C5 C10 C9 -176.1(3) . .
C8 C9 C10 C5 -2.0(5) . .
N3 C1 N1 N2 -0.2(3) . .
N3 C1 N1 Mo1 -172.42(18) . .
O2 Mo1 N1 C1 -138.7(3) . .
O3 Mo1 N1 C1 59.0(3) . .
O1 Mo1 N1 C1 160.3(3) . .
O4 Mo1 N1 C1 -39.4(2) 3_545 .
N5 Mo1 N1 C1 -114.5(3) 2_554 .
O2 Mo1 N1 N2 50.2(4) . .
O3 Mo1 N1 N2 -112.1(2) . .
O1 Mo1 N1 N2 -10.86(19) . .
O4 Mo1 N1 N2 149.5(2) 3_545 .
N5 Mo1 N1 N2 74.32(19) 2_554 .
N3 C2 N2 N1 -0.9(3) . .
N3 C2 N2 Mo2 155.87(18) . .
C1 N1 N2 C2 0.7(3) . .
Mo1 N1 N2 C2 173.49(17) . .
C1 N1 N2 Mo2 -161.10(19) . .
Mo1 N1 N2 Mo2 11.7(2) . .
O6 Mo2 N2 C2 -98.8(4) . .
O5 Mo2 N2 C2 98.8(3) . .
O4 Mo2 N2 C2 2.2(2) . .
O1 Mo2 N2 C2 -160.5(3) . .
N4 Mo2 N2 C2 -74.4(2) 4_456 .
O6 Mo2 N2 N1 56.5(4) . .
O5 Mo2 N2 N1 -105.84(18) . .
O4 Mo2 N2 N1 157.56(18) . .
O1 Mo2 N2 N1 -5.16(16) . .
N4 Mo2 N2 N1 80.95(17) 4_456 .
N1 C1 N3 C2 -0.3(3) . .
N1 C1 N3 C5 178.4(2) . .
N2 C2 N3 C1 0.8(3) . .
N2 C2 N3 C5 -177.9(2) . .
C6 C5 N3 C1 -100.3(4) . .
C10 C5 N3 C1 75.7(4) . .
C6 C5 N3 C2 78.1(4) . .
C10 C5 N3 C2 -105.8(3) . .
N6 C3 N4 N5 -0.7(3) . .
N6 C3 N4 Mo2 165.17(18) . 4_556
N6 C4 N5 N4 -0.9(3) . .
N6 C4 N5 Mo1 164.77(17) . 2
C3 N4 N5 C4 1.0(3) . .
Mo2 N4 N5 C4 -167.71(17) 4_556 .
C3 N4 N5 Mo1 -166.91(17) . 2
Mo2 N4 N5 Mo1 24.4(2) 4_556 2
N4 C3 N6 C4 0.2(3) . .
N4 C3 N6 C8 179.5(2) . .
N5 C4 N6 C3 0.5(3) . .
N5 C4 N6 C8 -178.9(2) . .
C7 C8 N6 C3 22.8(4) . .
C9 C8 N6 C3 -156.7(3) . .
C7 C8 N6 C4 -157.9(3) . .
C9 C8 N6 C4 22.5(4) . .
